data_2013451
loop_
_publ_author_name
'Azhar A. Rahman'
'Anwar Usman'
'Suchada Chantrapromma'
'Hoong-Kun Fun'

_publ_section_title
;
 Redetermination of hydronium perchlorate at 193 and 293K
;
_journal_issue 9
_journal_name_full 'Acta Crystallographica Section C'
_journal_page_first i92
_journal_page_last i94
_journal_paper_doi 10.1107/S0108270103010461
_journal_volume 59
_journal_year 2003
_chemical_formula_iupac 'H3 O 1+, Cl O4 1-'
_chemical_formula_moiety 'H3 O 1+, Cl O4 1-'
_chemical_formula_sum 'Cl H3 O5'
_chemical_formula_weight 118.47
_chemical_name_systematic
;
hydronium perchlorate
;
_space_group_IT_number 62
_symmetry_cell_setting orthorhombic
_symmetry_space_group_name_Hall '-P 2ac 2n'
_symmetry_space_group_name_H-M 'P n m a'
_atom_sites_solution_hydrogens geom
_atom_sites_solution_primary direct
_atom_sites_solution_secondary difmap
_audit_creation_method SHELXL-97
_cell_angle_alpha 90.00
_cell_angle_beta 90.00
_cell_angle_gamma 90.00
_cell_formula_units_Z 4
_cell_length_a 9.1517(9)
_cell_length_b 5.7886(6)
_cell_length_c 7.4034(8)
_cell_measurement_reflns_used 1600
_cell_measurement_temperature 193(2)
_cell_measurement_theta_max 28.26
_cell_measurement_theta_min 3.54
_cell_volume 392.20(7)
_computing_cell_refinement 'SAINT (Siemens, 1996)'
_computing_data_collection 'SMART (Siemens, 1996)'
_computing_data_reduction SAINT
_computing_molecular_graphics SHELXTL
_computing_publication_material SHELXTL
_computing_structure_refinement SHELXTL
_computing_structure_solution 'SHELXTL (Sheldrick, 1997)'
_diffrn_ambient_temperature 193(2)
_diffrn_detector_area_resol_mean 8.33
_diffrn_measured_fraction_theta_full 0.998
_diffrn_measured_fraction_theta_max 0.998
_diffrn_measurement_device_type
;
Siemens SMART CCD area-detector
;
_diffrn_measurement_method \w
_diffrn_radiation_monochromator graphite
_diffrn_radiation_source 'fine-focus sealed tube'
_diffrn_radiation_type MoK\a
_diffrn_radiation_wavelength 0.71073
_diffrn_reflns_av_R_equivalents 0.0182
_diffrn_reflns_av_sigmaI/netI 0.0155
_diffrn_reflns_limit_h_max 12
_diffrn_reflns_limit_h_min -9
_diffrn_reflns_limit_k_max 7
_diffrn_reflns_limit_k_min -7
_diffrn_reflns_limit_l_max 8
_diffrn_reflns_limit_l_min -9
_diffrn_reflns_number 2301
_diffrn_reflns_theta_full 28.21
_diffrn_reflns_theta_max 28.21
_diffrn_reflns_theta_min 3.54
_diffrn_standards_decay_% negligible
_diffrn_standards_interval_count none
_diffrn_standards_number 0
_exptl_absorpt_coefficient_mu 0.859
_exptl_absorpt_correction_T_max 0.8892
_exptl_absorpt_correction_T_min 0.7949
_exptl_absorpt_correction_type multi-scan
_exptl_absorpt_process_details '(SADABS; Sheldrick, 1996)'
_exptl_crystal_colour colorless
_exptl_crystal_density_diffrn 2.006
_exptl_crystal_density_method 'not measured'
_exptl_crystal_description block
_exptl_crystal_F_000 240
_exptl_crystal_size_max 0.28
_exptl_crystal_size_mid 0.24
_exptl_crystal_size_min 0.14
_refine_diff_density_max 0.531
_refine_diff_density_min -0.472
_refine_ls_extinction_method none
_refine_ls_goodness_of_fit_ref 1.114
_refine_ls_hydrogen_treatment undef
_refine_ls_matrix_type full
_refine_ls_number_parameters 34
_refine_ls_number_reflns 532
_refine_ls_number_restraints 0
_refine_ls_restrained_S_all 1.114
_refine_ls_R_factor_all 0.0479
_refine_ls_R_factor_gt 0.0448
_refine_ls_shift/su_max <0.001
_refine_ls_shift/su_mean 0.000
_refine_ls_structure_factor_coef Fsqd
_refine_ls_weighting_details 'calc w = 1/[\s^2^(Fo^2^)+(0.0501P)^2^+1.0711P] where P = (Fo^2^+2Fc^2^)/3'
_refine_ls_weighting_scheme calc
_refine_ls_wR_factor_gt 0.1148
_refine_ls_wR_factor_ref 0.1169
_reflns_number_gt 490
_reflns_number_total 532
_reflns_threshold_expression I>2\s(I)
_cod_data_source_file gd1256.cif
_cod_data_source_block I
_cod_depositor_comments
;
The following automatic conversions were performed:
'_symmetry_cell_setting' value 'Orthorhombic' changed to 'orthorhombic'
according to '/home/saulius/struct/CIF-dictionaries/cif_core.dic'
dictionary named 'cif_core.dic' version 2.4.1 from 2010-06-29.

Automatic conversion script
Id: cif_fix_enum 1527 2010-12-29 10:47:43Z saulius 

The following automatic conversions were performed:

'_symmetry_cell_setting' value 'Orthorhombic' changed to
'orthorhombic' according to
/home/saulius/struct/CIF-dictionaries/cif_core.dic dictionary named
'cif_core.dic' version 2.4.1 from 2010-06-29.

Automatic conversion script
Id: cif_fix_values 1715 2011-07-08 13:25:40Z adriana 
;
_cod_original_formula_sum 'H3 Cl O5'
_cod_database_code 2013451

loop_
_symmetry_equiv_pos_as_xyz
'x, y, z'
'-x+1/2, -y, z+1/2'
'x+1/2, -y+1/2, -z+1/2'
'-x, y+1/2, -z'
'-x, -y, -z'
'x-1/2, y, -z-1/2'
'-x-1/2, y-1/2, z-1/2'
'x, -y-1/2, z'

loop_
_atom_site_label
_atom_site_fract_x
_atom_site_fract_y
_atom_site_fract_z
_atom_site_U_iso_or_equiv
_atom_site_adp_type
_atom_site_calc_flag
_atom_site_refinement_flags
_atom_site_occupancy
_atom_site_disorder_assembly
_atom_site_disorder_group
_atom_site_type_symbol
Cl1 0.42999(8) 0.2500 0.19125(11) 0.0167(3) Uani d S 1 . . Cl
O1 0.3097(3) 0.2500 0.0657(4) 0.0279(7) Uani d S 1 . . O
O2 0.5667(3) 0.2500 0.0972(5) 0.0366(8) Uani d S 1 . . O
O3 0.4197(2) 0.0470(3) 0.3043(2) 0.0253(5) Uani d . 1 . . O
O1W 0.3200(3) 0.2500 0.6653(4) 0.0315(7) Uani d S 1 . . O

loop_
_atom_site_aniso_label
_atom_site_aniso_U_11
_atom_site_aniso_U_22
_atom_site_aniso_U_33
_atom_site_aniso_U_12
_atom_site_aniso_U_13
_atom_site_aniso_U_23
Cl1 0.0142(4) 0.0193(4) 0.0165(4) 0.000 0.0009(3) 0.000
O1 0.0276(15) 0.0336(16) 0.0226(13) 0.000 -0.0108(12) 0.000
O2 0.0225(15) 0.048(2) 0.0395(17) 0.000 0.0151(13) 0.000
O3 0.0275(10) 0.0207(10) 0.0276(10) 0.0007(7) -0.0022(8) 0.0065(7)
O1W 0.0260(14) 0.0358(17) 0.0327(15) 0.000 0.0014(12) 0.000

loop_
_atom_type_symbol
_atom_type_description
_atom_type_scat_dispersion_real
_atom_type_scat_dispersion_imag
_atom_type_scat_source
H H 0.0000 0.0000 'International Tables Vol C Tables 4.2.6.8 and 6.1.1.4'
Cl Cl 0.1484 0.1585 'International Tables Vol C Tables 4.2.6.8 and 6.1.1.4'
O O 0.0106 0.0060 'International Tables Vol C Tables 4.2.6.8 and 6.1.1.4'

loop_
_geom_angle_atom_site_label_1
_geom_angle_atom_site_label_2
_geom_angle_atom_site_label_3
_geom_angle_site_symmetry_1
_geom_angle_site_symmetry_3
_geom_angle
_geom_angle_publ_flag
O1 Cl1 O2 . . 110.72(19) y
O2 Cl1 O3 . 8_565 109.77(11) no
O1 Cl1 O3 . 8_565 108.91(10) no
O2 Cl1 O3 . . 109.77(11) y
O3 Cl1 O1 . . 108.91(10) y
O3 Cl1 O3 8_565 . 108.73(17) y

loop_
_geom_bond_atom_site_label_1
_geom_bond_atom_site_label_2
_geom_bond_site_symmetry_2
_geom_bond_distance
_geom_bond_publ_flag
Cl1 O2 . 1.431(3) y
Cl1 O1 . 1.441(3) y
Cl1 O3 8_565 1.446(2) no
Cl1 O3 . 1.446(2) y
